data_7126607
loop_
_publ_author_name
'Khullar, Sadhika'
'Mandal, Sanjay K.'

_publ_section_title
;
 Modulation of hydrophilicity inside the cavity of molecular rectangles
 self-assembled under ambient conditions.
;
_journal_issue 57
_journal_name_full 'Chemical communications (Cambridge, England)'
_journal_page_first 7913
_journal_page_last 7916
_journal_paper_doi 10.1039/d0cc02379e
_journal_volume 56
_journal_year 2020
_chemical_formula_moiety 'C66 H72 Cu4 N12 O12 S2, 4(Cl O4), 1.5(H2 O)'
_chemical_formula_sum 'C66 H75 Cl4 Cu4 N12 O29.5 S2'
_chemical_formula_weight 1968.46
_space_group_crystal_system orthorhombic
_space_group_IT_number 60
_space_group_name_Hall '-P 2n 2ab'
_space_group_name_H-M_alt 'P b c n'
_atom_sites_solution_hydrogens mixed
_audit_creation_date 2020-03-30
_audit_creation_method
;
Olex2 1.2
(compiled 2018.05.29 svn.r3508 for OlexSys, GUI svn.r5506)
;
_audit_update_record
;
2020-04-01 deposited with the CCDC.	2020-05-25 downloaded from the CCDC.
;
_cell_angle_alpha 90
_cell_angle_beta 90
_cell_angle_gamma 90
_cell_formula_units_Z 4
_cell_length_a 18.0508(7)
_cell_length_b 17.7526(7)
_cell_length_c 24.8923(9)
_cell_measurement_reflns_used 9990
_cell_measurement_temperature 120(2)
_cell_measurement_theta_max 24.63
_cell_measurement_theta_min 2.44
_cell_volume 7976.7(5)
_computing_cell_refinement 'SAINT v7.68A (Bruker, 2009)'
_computing_data_reduction 'SAINT v7.68A (Bruker, 2009)'
_computing_molecular_graphics 'Olex2 (Dolomanov et al., 2009)'
_computing_publication_material 'Olex2 (Dolomanov et al., 2009)'
_computing_structure_refinement 'ShelXL (Sheldrick, 2015)'
_computing_structure_solution 'SHELXS-97 (Sheldrick, 2008)'
_diffrn_ambient_temperature 120.15
_diffrn_measured_fraction_theta_full 0.997
_diffrn_measured_fraction_theta_max 0.997
_diffrn_measurement_device_type 'Bruker APEX-II CCD'
_diffrn_measurement_method '\f and \w scans'
_diffrn_radiation_monochromator graphite
_diffrn_radiation_type MoK\a
_diffrn_radiation_wavelength 0.71073
_diffrn_reflns_av_R_equivalents 0.0609
_diffrn_reflns_av_unetI/netI 0.0475
_diffrn_reflns_Laue_measured_fraction_full 0.997
_diffrn_reflns_Laue_measured_fraction_max 0.997
_diffrn_reflns_limit_h_max 21
_diffrn_reflns_limit_h_min -21
_diffrn_reflns_limit_k_max 21
_diffrn_reflns_limit_k_min -20
_diffrn_reflns_limit_l_max 29
_diffrn_reflns_limit_l_min -29
_diffrn_reflns_number 55448
_diffrn_reflns_point_group_measured_fraction_full 0.997
_diffrn_reflns_point_group_measured_fraction_max 0.997
_diffrn_reflns_theta_full 25.021
_diffrn_reflns_theta_max 25.021
_diffrn_reflns_theta_min 1.609
_diffrn_standards_number 0
_exptl_absorpt_coefficient_mu 1.329
_exptl_absorpt_correction_T_max 0.7452
_exptl_absorpt_correction_T_min 0.6131
_exptl_absorpt_correction_type multi-scan
_exptl_absorpt_process_details 'SADABS V2008/1 (Bruker AXS)'
_exptl_crystal_colour blue
_exptl_crystal_density_diffrn 1.639
_exptl_crystal_density_method 'not measured'
_exptl_crystal_description block
_exptl_crystal_F_000 4028
_exptl_crystal_size_max 0.4
_exptl_crystal_size_mid 0.3
_exptl_crystal_size_min 0.3
_exptl_transmission_factor_max 0.7452
_exptl_transmission_factor_min 0.6131
_refine_diff_density_max 1.776
_refine_diff_density_min -1.603
_refine_diff_density_rms 0.120
_refine_ls_extinction_method none
_refine_ls_goodness_of_fit_ref 1.045
_refine_ls_hydrogen_treatment mixed
_refine_ls_matrix_type full
_refine_ls_number_parameters 534
_refine_ls_number_reflns 7019
_refine_ls_number_restraints 6
_refine_ls_restrained_S_all 1.044
_refine_ls_R_factor_all 0.0869
_refine_ls_R_factor_gt 0.0608
_refine_ls_shift/su_max 0.005
_refine_ls_shift/su_mean 0.000
_refine_ls_structure_factor_coef Fsqd
_refine_ls_weighting_details 'w=1/[\s^2^(Fo^2^)+(0.0595P)^2^+58.7206P] where P=(Fo^2^+2Fc^2^)/3'
_refine_ls_weighting_scheme calc
_refine_ls_wR_factor_gt 0.1430
_refine_ls_wR_factor_ref 0.1605
_reflns_Friedel_coverage 0.000
_reflns_number_gt 5267
_reflns_number_total 7019
_reflns_threshold_expression 'I > 2\s(I)'
_cod_data_source_file d0cc02379e2.cif
_cod_data_source_block 1
_cod_depositor_comments 'Adding full bibliography for 7126607--7126609.cif.'
_cod_original_formula_sum 'C66 H75 Cl4 Cu4 N12 O29.50 S2'
_cod_database_code 7126607
_shelx_shelxl_version_number 2017/1
_shelx_space_group_comment
;
The symmetry employed for this shelxl refinement is uniquely defined
by the following loop, which should always be used as a source of
symmetry information in preference to the above space-group names.
They are only intended as comments.
;
_olex2_refinement_description
;
1. Fixed Uiso
 At 1.2 times of:
  All C(H) groups, {H28A,H28B} of C28, {H22A,H22B} of C22, {H21A,H21B} of C21,
   {H20A,H20B} of C20, {H19A,H19B} of C19, {H13A,H13B} of C13, {H12A,H12B} of
  C12
 At 1.5 times of:
  All O(H) groups, {H2A,H2B} of C33, All O(H,H) groups
2. Restrained distances
 O2-H2B
 0.82 with sigma of 0.01
 O2-H2A
 0.82 with sigma of 0.01
 O17-H17A = O17-H17A_$1
 0.85 with sigma of 0.01
 H2B-H2A
 1.296731 with sigma of 0.02
 H17A_$1-H17A
 1.387434 with sigma of 0.02
3. Others
 Fixed Sof: O8(0.5) O10(0.5) O16(0.5) H16A(0.5) H16B(0.5) O17(0.25) H17A(0.5)
4.a Free rotating group:
 O16(H16A,H16B)
4.b Rotating group:
 O1(H1A,H1B)
4.c Secondary CH2 refined with riding coordinates:
 C12(H12A,H12B), C13(H13A,H13B), C19(H19A,H19B), C20(H20A,H20B), C21(H21A,
 H21B), C22(H22A,H22B), C28(H28A,H28B)
4.d Aromatic/amide H refined with riding coordinates:
 C3(H3), C4(H4), C7(H7), C8(H8), C9(H9), C10(H10), C15(H15), C16(H16),
 C17(H17), C18(H18), C24(H24), C25(H25), C26(H26), C27(H27), C30(H30), C31(H31),
  C32(H32), C33(H33)
;
_olex2_submission_special_instructions 'No special instructions were received'

loop_
_space_group_symop_operation_xyz
'x, y, z'
'-x+1/2, -y+1/2, z+1/2'
'-x, y, -z+1/2'
'x+1/2, -y+1/2, -z'
'-x, -y, -z'
'x-1/2, y-1/2, -z-1/2'
'x, -y, z-1/2'
'-x-1/2, y-1/2, z'

loop_
_atom_site_label
_atom_site_type_symbol
_atom_site_fract_x
_atom_site_fract_y
_atom_site_fract_z
_atom_site_U_iso_or_equiv
_atom_site_adp_type
_atom_site_occupancy
_atom_site_site_symmetry_order
_atom_site_calc_flag
_atom_site_refinement_flags_posn
_atom_site_refinement_flags_adp
_atom_site_refinement_flags_occupancy
_atom_site_disorder_assembly
_atom_site_disorder_group
Cu1 Cu 0.24441(4) 0.93439(4) 0.00645(3) 0.01697(18) Uani 1 1 d . . . . .
Cu2 Cu 0.21578(4) 0.87302(4) 0.24535(3) 0.01961(19) Uani 1 1 d . . . . .
S1 S 0.00176(8) 0.86997(8) 0.12906(6) 0.0207(3) Uani 1 1 d . . . . .
Cl1 Cl 0.45990(11) 0.02914(17) 0.35036(9) 0.0696(8) Uani 1 1 d . . . . .
Cl2 Cl 0.48343(8) 0.71324(8) 0.08197(6) 0.0268(3) Uani 1 1 d . . . . .
N1 N 0.2681(3) 1.0360(3) 0.03413(19) 0.0207(11) Uani 1 1 d . . . . .
N2 N 0.3527(2) 0.9130(3) 0.02292(18) 0.0172(10) Uani 1 1 d . . . . .
N3 N 0.2480(3) 0.8334(3) -0.02742(17) 0.0182(10) Uani 1 1 d . . . . .
N4 N 0.3238(3) 0.9012(3) 0.22732(18) 0.0182(10) Uani 1 1 d . . . . .
N5 N 0.1946(3) 0.9732(3) 0.21425(18) 0.0213(11) Uani 1 1 d . . . . .
N6 N 0.2605(3) 0.7837(3) 0.28029(18) 0.0233(11) Uani 1 1 d . . . . .
O1 O 0.2705(3) 0.9862(2) -0.08071(16) 0.0327(11) Uani 1 1 d . . . . .
H1A H 0.311590 0.967849 -0.093378 0.049 Uiso 1 1 d GR . . . .
H1B H 0.234841 0.975009 -0.102842 0.049 Uiso 1 1 d GR . . . .
O2 O 0.1711(3) 0.8000(3) 0.18152(18) 0.0362(11) Uani 1 1 d D . . . .
O3 O 0.1376(2) 0.9452(2) 0.01781(15) 0.0210(9) Uani 1 1 d . . . . .
O4 O 0.1568(2) 0.8614(2) 0.08281(16) 0.0234(9) Uani 1 1 d . . . . .
O5 O -0.1951(2) 0.9508(2) 0.16490(15) 0.0233(9) Uani 1 1 d . . . . .
O6 O -0.1235(2) 0.8700(2) 0.20982(15) 0.0229(9) Uani 1 1 d . . . . .
O7 O 0.4852(4) -0.0148(4) 0.3062(3) 0.0779(19) Uiso 1 1 d . . . . .
O8 O 0.481(2) 0.115(2) 0.3358(15) 0.234(14) Uiso 0.5 1 d . . . . .
O9 O 0.5165(5) 0.0659(5) 0.3750(4) 0.116(3) Uiso 1 1 d . . . . .
O10 O 0.4276(6) -0.0251(6) 0.3903(5) 0.058(3) Uiso 0.5 1 d . . . . .
O11 O 0.3980(6) 0.0733(5) 0.3367(4) 0.122(3) Uiso 1 1 d . . . . .
O12 O 0.5220(3) 0.7766(3) 0.0600(2) 0.0434(13) Uani 1 1 d . . . . .
O13 O 0.5345(2) 0.6540(2) 0.09390(19) 0.0338(11) Uani 1 1 d . . . . .
O14 O 0.4471(3) 0.7351(3) 0.1305(2) 0.0535(15) Uani 1 1 d . . . . .
O15 O 0.4291(3) 0.6883(3) 0.0444(3) 0.0646(17) Uani 1 1 d . . . . .
O16 O 0.0787(6) 0.6838(6) 0.2002(6) 0.063(3) Uani 0.5 1 d . . . . .
H16A H 0.052588 0.644733 0.194829 0.094 Uiso 0.5 1 d G . . . .
H16B H 0.059598 0.709833 0.225334 0.094 Uiso 0.5 1 d G . . . .
O17 O 0.000000 0.7813(10) 0.250000 0.096(7) Uani 0.5 2 d DS T P . .
H17A H 0.035(6) 0.8089(15) 0.261(10) 0.144 Uiso 0.5 1 d DR . . . .
C1 C 0.1170(3) 0.9083(3) 0.0592(2) 0.0190(12) Uani 1 1 d . . . . .
C2 C 0.0419(3) 0.9256(3) 0.0797(2) 0.0175(12) Uani 1 1 d . . . . .
C3 C -0.0020(3) 0.9857(3) 0.0676(2) 0.0204(12) Uani 1 1 d . . . . .
H3 H 0.011168 1.023003 0.041878 0.024 Uiso 1 1 calc R . . . .
C4 C -0.0685(3) 0.9870(3) 0.0968(2) 0.0206(12) Uani 1 1 d . . . . .
H4 H -0.105256 1.024894 0.092625 0.025 Uiso 1 1 calc R . . . .
C5 C -0.0750(3) 0.9284(3) 0.1318(2) 0.0178(12) Uani 1 1 d . . . . .
C6 C -0.1355(3) 0.9158(3) 0.1709(2) 0.0180(12) Uani 1 1 d . . . . .
C7 C 0.1904(3) 0.7913(3) -0.0434(2) 0.0210(13) Uani 1 1 d . . . . .
H7 H 0.141616 0.809819 -0.037668 0.025 Uiso 1 1 calc R . . . .
C8 C 0.1993(3) 0.7221(3) -0.0679(2) 0.0224(13) Uani 1 1 d . . . . .
H8 H 0.157586 0.693525 -0.079111 0.027 Uiso 1 1 calc R . . . .
C9 C 0.2703(3) 0.6954(3) -0.0757(2) 0.0261(14) Uani 1 1 d . . . . .
H9 H 0.277979 0.647660 -0.092027 0.031 Uiso 1 1 calc R . . . .
C10 C 0.3308(3) 0.7387(3) -0.0596(2) 0.0240(13) Uani 1 1 d . . . . .
H10 H 0.379948 0.721129 -0.064948 0.029 Uiso 1 1 calc R . . . .
C11 C 0.3179(3) 0.8079(3) -0.0357(2) 0.0194(12) Uani 1 1 d . . . . .
C12 C 0.3793(3) 0.8608(3) -0.0200(2) 0.0202(13) Uani 1 1 d . . . . .
H12A H 0.422333 0.831612 -0.006760 0.024 Uiso 1 1 calc R . . . .
H12B H 0.395351 0.890166 -0.051769 0.024 Uiso 1 1 calc R . . . .
C13 C 0.3924(3) 0.9869(3) 0.0216(2) 0.0237(13) Uani 1 1 d . . . . .
H13A H 0.412104 0.995698 -0.015025 0.028 Uiso 1 1 calc R . . . .
H13B H 0.434862 0.985292 0.046718 0.028 Uiso 1 1 calc R . . . .
C14 C 0.3421(3) 1.0507(3) 0.0368(2) 0.0222(13) Uani 1 1 d . . . . .
C15 C 0.3676(4) 1.1211(3) 0.0505(3) 0.0305(15) Uani 1 1 d . . . . .
H15 H 0.419353 1.130672 0.051937 0.037 Uiso 1 1 calc R . . . .
C16 C 0.3179(4) 1.1777(3) 0.0620(2) 0.0337(16) Uani 1 1 d . . . . .
H16 H 0.335016 1.226420 0.071770 0.040 Uiso 1 1 calc R . . . .
C17 C 0.2432(4) 1.1629(3) 0.0593(2) 0.0314(15) Uani 1 1 d . . . . .
H17 H 0.208094 1.201223 0.067027 0.038 Uiso 1 1 calc R . . . .
C18 C 0.2199(3) 1.0918(3) 0.0451(2) 0.0235(13) Uani 1 1 d . . . . .
H18 H 0.168279 1.081728 0.043107 0.028 Uiso 1 1 calc R . . . .
C19 C 0.3617(3) 0.8751(3) 0.0761(2) 0.0182(12) Uani 1 1 d . . . . .
H19A H 0.415367 0.868891 0.083093 0.022 Uiso 1 1 calc R . . . .
H19B H 0.339974 0.824019 0.073521 0.022 Uiso 1 1 calc R . . . .
C20 C 0.3272(3) 0.9146(3) 0.1247(2) 0.0188(12) Uani 1 1 d . . . . .
H20A H 0.342877 0.968051 0.125846 0.023 Uiso 1 1 calc R . . . .
H20B H 0.272495 0.912812 0.122440 0.023 Uiso 1 1 calc R . . . .
C21 C 0.3539(3) 0.8735(3) 0.1747(2) 0.0200(12) Uani 1 1 d . . . . .
H21A H 0.340839 0.819535 0.171034 0.024 Uiso 1 1 calc R . . . .
H21B H 0.408591 0.876821 0.176034 0.024 Uiso 1 1 calc R . . . .
C22 C 0.3669(3) 0.8644(4) 0.2720(2) 0.0275(14) Uani 1 1 d . . . . .
H22A H 0.365034 0.896338 0.304556 0.033 Uiso 1 1 calc R . . . .
H22B H 0.419441 0.858859 0.261197 0.033 Uiso 1 1 calc R . . . .
C23 C 0.3344(4) 0.7877(4) 0.2843(2) 0.0257(14) Uani 1 1 d . . . . .
C24 C 0.3765(4) 0.7274(4) 0.3028(2) 0.0353(16) Uani 1 1 d . . . . .
H24 H 0.428960 0.730463 0.304791 0.042 Uiso 1 1 calc R . . . .
C25 C 0.3390(4) 0.6625(4) 0.3183(3) 0.0389(18) Uani 1 1 d . . . . .
H25 H 0.366056 0.620156 0.330984 0.047 Uiso 1 1 calc R . . . .
C26 C 0.2637(4) 0.6591(4) 0.3155(3) 0.0365(17) Uani 1 1 d . . . . .
H26 H 0.237942 0.615367 0.327088 0.044 Uiso 1 1 calc R . . . .
C27 C 0.2256(4) 0.7204(4) 0.2955(2) 0.0300(15) Uani 1 1 d . . . . .
H27 H 0.173210 0.717712 0.292331 0.036 Uiso 1 1 calc R . . . .
C28 C 0.3259(3) 0.9852(3) 0.2311(2) 0.0250(13) Uani 1 1 d . . . . .
H28A H 0.368062 1.004762 0.209868 0.030 Uiso 1 1 calc R . . . .
H28B H 0.333155 1.000412 0.269004 0.030 Uiso 1 1 calc R . . . .
C29 C 0.2550(3) 1.0183(3) 0.2104(2) 0.0216(13) Uani 1 1 d . . . . .
C30 C 0.2486(4) 1.0915(4) 0.1913(2) 0.0288(14) Uani 1 1 d . . . . .
H30 H 0.291182 1.122467 0.187633 0.035 Uiso 1 1 calc R . . . .
C31 C 0.1794(4) 1.1188(4) 0.1778(2) 0.0317(15) Uani 1 1 d . . . . .
H31 H 0.173968 1.169117 0.165422 0.038 Uiso 1 1 calc R . . . .
C32 C 0.1180(4) 1.0726(4) 0.1822(2) 0.0304(15) Uani 1 1 d . . . . .
H32 H 0.070102 1.090655 0.172924 0.036 Uiso 1 1 calc R . . . .
C33 C 0.1275(3) 0.9999(3) 0.2005(2) 0.0237(13) Uani 1 1 d . . . . .
H33 H 0.085556 0.967794 0.203338 0.028 Uiso 1 1 calc R . . . .
H2A H 0.161(3) 0.817(3) 0.1520(13) 0.036 Uiso 1 1 d DR . . . .
H2B H 0.135(2) 0.776(3) 0.191(2) 0.036 Uiso 1 1 d DR . . . .

loop_
_atom_site_aniso_label
_atom_site_aniso_U_11
_atom_site_aniso_U_22
_atom_site_aniso_U_33
_atom_site_aniso_U_23
_atom_site_aniso_U_13
_atom_site_aniso_U_12
Cu1 0.0166(4) 0.0158(3) 0.0185(4) -0.0014(3) 0.0018(3) 0.0036(3)
Cu2 0.0211(4) 0.0209(4) 0.0168(4) 0.0005(3) 0.0025(3) 0.0048(3)
S1 0.0188(7) 0.0198(7) 0.0235(8) 0.0036(6) 0.0019(6) 0.0004(6)
Cl1 0.0288(10) 0.129(2) 0.0513(13) -0.0338(14) -0.0076(9) 0.0058(12)
Cl2 0.0188(7) 0.0214(7) 0.0402(9) 0.0041(7) -0.0002(6) 0.0028(6)
N1 0.025(3) 0.017(2) 0.020(2) 0.000(2) 0.000(2) 0.004(2)
N2 0.016(2) 0.020(2) 0.016(2) 0.0004(19) 0.0026(19) 0.0018(19)
N3 0.021(2) 0.020(2) 0.014(2) -0.0015(19) 0.003(2) 0.003(2)
N4 0.020(2) 0.021(2) 0.013(2) 0.000(2) -0.0007(19) 0.003(2)
N5 0.027(3) 0.021(3) 0.016(2) -0.004(2) 0.003(2) 0.004(2)
N6 0.028(3) 0.026(3) 0.016(2) 0.002(2) 0.001(2) 0.007(2)
O1 0.036(3) 0.039(3) 0.023(2) 0.001(2) 0.0002(19) 0.009(2)
O2 0.059(3) 0.026(3) 0.023(2) 0.001(2) -0.013(2) -0.004(2)
O3 0.021(2) 0.021(2) 0.021(2) 0.0007(17) 0.0022(17) 0.0031(17)
O4 0.022(2) 0.022(2) 0.026(2) 0.0020(18) 0.0020(18) 0.0045(18)
O5 0.022(2) 0.029(2) 0.019(2) 0.0015(17) 0.0015(17) 0.0019(18)
O6 0.026(2) 0.025(2) 0.018(2) 0.0063(18) 0.0025(17) -0.0020(18)
O12 0.030(3) 0.030(3) 0.070(4) 0.017(2) 0.012(2) 0.003(2)
O13 0.024(2) 0.021(2) 0.056(3) 0.000(2) -0.003(2) 0.0073(19)
O14 0.063(4) 0.042(3) 0.055(3) 0.012(3) 0.026(3) 0.024(3)
O15 0.048(3) 0.057(4) 0.088(4) 0.003(3) -0.038(3) -0.009(3)
O16 0.043(7) 0.042(7) 0.104(11) -0.008(7) -0.005(7) -0.013(6)
O17 0.13(2) 0.054(11) 0.107(17) 0.000 -0.057(15) 0.000
C1 0.021(3) 0.014(3) 0.022(3) -0.002(2) 0.000(2) 0.000(2)
C2 0.017(3) 0.017(3) 0.018(3) -0.005(2) 0.000(2) -0.003(2)
C3 0.024(3) 0.021(3) 0.016(3) -0.001(2) 0.002(2) 0.001(3)
C4 0.020(3) 0.021(3) 0.021(3) -0.001(2) 0.002(2) 0.000(2)
C5 0.016(3) 0.022(3) 0.016(3) -0.002(2) 0.000(2) -0.002(2)
C6 0.019(3) 0.020(3) 0.015(3) -0.005(2) -0.002(2) -0.003(2)
C7 0.019(3) 0.025(3) 0.019(3) 0.004(2) -0.003(2) 0.003(3)
C8 0.028(3) 0.022(3) 0.017(3) -0.002(2) -0.002(2) -0.005(3)
C9 0.038(4) 0.024(3) 0.016(3) -0.005(3) 0.004(3) 0.003(3)
C10 0.025(3) 0.027(3) 0.020(3) -0.002(3) 0.005(2) 0.011(3)
C11 0.023(3) 0.025(3) 0.010(3) 0.001(2) 0.002(2) 0.004(3)
C12 0.022(3) 0.022(3) 0.016(3) 0.002(2) 0.006(2) 0.002(2)
C13 0.019(3) 0.028(3) 0.024(3) 0.000(3) 0.002(2) -0.002(3)
C14 0.029(3) 0.019(3) 0.019(3) 0.006(2) 0.000(2) -0.002(3)
C15 0.039(4) 0.023(3) 0.030(4) 0.003(3) -0.009(3) -0.007(3)
C16 0.060(5) 0.016(3) 0.025(3) 0.002(3) -0.007(3) -0.002(3)
C17 0.052(4) 0.019(3) 0.023(3) 0.001(3) 0.001(3) 0.009(3)
C18 0.031(3) 0.021(3) 0.019(3) 0.002(2) 0.001(3) 0.008(3)
C19 0.020(3) 0.014(3) 0.021(3) 0.000(2) 0.000(2) 0.003(2)
C20 0.020(3) 0.019(3) 0.017(3) -0.003(2) -0.001(2) 0.003(2)
C21 0.019(3) 0.020(3) 0.022(3) 0.000(2) 0.003(2) 0.004(2)
C22 0.024(3) 0.043(4) 0.016(3) 0.001(3) -0.003(2) 0.008(3)
C23 0.037(4) 0.033(3) 0.008(3) 0.002(2) -0.001(2) 0.011(3)
C24 0.042(4) 0.045(4) 0.019(3) -0.002(3) -0.008(3) 0.016(3)
C25 0.065(5) 0.032(4) 0.020(3) 0.007(3) -0.009(3) 0.015(4)
C26 0.058(5) 0.030(4) 0.022(3) 0.002(3) -0.008(3) 0.006(3)
C27 0.043(4) 0.028(4) 0.019(3) 0.003(3) -0.001(3) 0.001(3)
C28 0.026(3) 0.029(3) 0.020(3) -0.005(3) -0.001(3) -0.002(3)
C29 0.028(3) 0.020(3) 0.017(3) -0.006(2) 0.002(3) 0.002(3)
C30 0.038(4) 0.025(3) 0.024(3) -0.004(3) 0.005(3) -0.002(3)
C31 0.050(4) 0.021(3) 0.024(3) -0.002(3) 0.004(3) 0.005(3)
C32 0.039(4) 0.030(4) 0.022(3) -0.004(3) -0.001(3) 0.017(3)
C33 0.025(3) 0.025(3) 0.021(3) -0.003(3) -0.001(2) 0.006(3)

loop_
_atom_type_symbol
_atom_type_description
_atom_type_scat_dispersion_real
_atom_type_scat_dispersion_imag
_atom_type_scat_source
C C 0.0033 0.0016 'International Tables Vol C Tables 4.2.6.8 and 6.1.1.4'
H H 0.0000 0.0000 'International Tables Vol C Tables 4.2.6.8 and 6.1.1.4'
N N 0.0061 0.0033 'International Tables Vol C Tables 4.2.6.8 and 6.1.1.4'
O O 0.0106 0.0060 'International Tables Vol C Tables 4.2.6.8 and 6.1.1.4'
S S 0.1246 0.1234 'International Tables Vol C Tables 4.2.6.8 and 6.1.1.4'
Cl Cl 0.1484 0.1585 'International Tables Vol C Tables 4.2.6.8 and 6.1.1.4'
Cu Cu 0.3201 1.2651 'International Tables Vol C Tables 4.2.6.8 and 6.1.1.4'

loop_
_geom_angle_atom_site_label_1
_geom_angle_atom_site_label_2
_geom_angle_atom_site_label_3
_geom_angle
_geom_angle_site_symmetry_1
_geom_angle_site_symmetry_3
_geom_angle_publ_flag
N1 Cu1 N2 83.82(19) . . ?
N1 Cu1 N3 165.0(2) . . ?
N1 Cu1 O1 85.61(17) . . ?
N2 Cu1 O1 93.75(17) . . ?
N3 Cu1 N2 83.41(19) . . ?
N3 Cu1 O1 87.44(17) . . ?
O3 Cu1 N1 94.18(18) . . ?
O3 Cu1 N2 159.36(17) . . ?
O3 Cu1 N3 100.52(18) . . ?
O3 Cu1 O1 106.61(16) . . ?
N4 Cu2 O2 109.38(19) . . ?
N5 Cu2 N4 83.03(19) . . ?
N5 Cu2 N6 166.1(2) . . ?
N5 Cu2 O2 100.14(18) . . ?
N5 Cu2 O6 94.66(18) . 3 ?
N6 Cu2 N4 84.52(19) . . ?
N6 Cu2 O2 89.71(19) . . ?
N6 Cu2 O6 94.22(18) . 3 ?
O6 Cu2 N4 155.89(17) 3 . ?
O6 Cu2 O2 94.67(18) 3 . ?
C5 S1 C2 91.2(3) . . ?
O7 Cl1 O8 105.8(13) . . ?
O7 Cl1 O10 106.5(5) . . ?
O9 Cl1 O7 111.8(5) . . ?
O9 Cl1 O8 58.1(13) . . ?
O9 Cl1 O10 107.5(6) . . ?
O9 Cl1 O11 116.0(6) . . ?
O10 Cl1 O8 147.7(13) . . ?
O11 Cl1 O7 112.0(5) . . ?
O11 Cl1 O8 66.6(13) . . ?
O11 Cl1 O10 102.0(6) . . ?
O13 Cl2 O12 110.1(3) . . ?
O14 Cl2 O12 109.5(3) . . ?
O14 Cl2 O13 108.7(3) . . ?
O15 Cl2 O12 109.1(3) . . ?
O15 Cl2 O13 110.6(3) . . ?
O15 Cl2 O14 108.9(4) . . ?
C14 N1 Cu1 113.7(4) . . ?
C18 N1 Cu1 127.0(4) . . ?
C18 N1 C14 118.9(5) . . ?
C12 N2 Cu1 106.3(3) . . ?
C12 N2 C13 112.0(4) . . ?
C12 N2 C19 108.6(4) . . ?
C13 N2 Cu1 107.0(3) . . ?
C19 N2 Cu1 111.5(3) . . ?
C19 N2 C13 111.3(4) . . ?
C7 N3 Cu1 127.2(4) . . ?
C7 N3 C11 119.3(5) . . ?
C11 N3 Cu1 113.5(4) . . ?
C21 N4 Cu2 116.9(3) . . ?
C21 N4 C22 108.3(4) . . ?
C22 N4 Cu2 102.9(3) . . ?
C28 N4 Cu2 104.6(3) . . ?
C28 N4 C21 112.0(4) . . ?
C28 N4 C22 111.9(4) . . ?
C29 N5 Cu2 113.8(4) . . ?
C33 N5 Cu2 126.2(4) . . ?
C33 N5 C29 119.9(5) . . ?
C23 N6 Cu2 113.3(4) . . ?
C23 N6 C27 119.4(5) . . ?
C27 N6 Cu2 127.0(4) . . ?
Cu1 O1 H1A 110.6 . . ?
Cu1 O1 H1B 109.9 . . ?
H1A O1 H1B 108.4 . . ?
Cu2 O2 H2A 121(5) . . ?
Cu2 O2 H2B 113(5) . . ?
H2A O2 H2B 106(3) . . ?
C1 O3 Cu1 110.7(3) . . ?
C6 O6 Cu2 105.2(3) . 3 ?
Cl1 O8 O11 50.8(12) . . ?
O9 O8 Cl1 52.2(13) . . ?
O9 O8 O11 97(2) . . ?
Cl1 O9 O8 69.7(15) . . ?
Cl1 O11 O8 62.7(13) . . ?
H16A O16 H16B 109.5 . . ?
H17A O17 H17A 110(3) . 3 ?
O3 C1 C2 116.1(5) . . ?
O4 C1 O3 123.7(5) . . ?
O4 C1 C2 120.2(5) . . ?
C1 C2 S1 120.6(4) . . ?
C3 C2 S1 111.2(4) . . ?
C3 C2 C1 128.1(5) . . ?
C2 C3 H3 123.4 . . ?
C2 C3 C4 113.2(5) . . ?
C4 C3 H3 123.4 . . ?
C3 C4 H4 123.5 . . ?
C5 C4 C3 113.1(5) . . ?
C5 C4 H4 123.5 . . ?
C4 C5 S1 111.4(4) . . ?
C4 C5 C6 126.8(5) . . ?
C6 C5 S1 121.7(4) . . ?
O5 C6 O6 123.4(5) . . ?
O5 C6 C5 118.8(5) . . ?
O6 C6 C5 117.8(5) . . ?
N3 C7 H7 118.8 . . ?
N3 C7 C8 122.4(5) . . ?
C8 C7 H7 118.8 . . ?
C7 C8 H8 120.8 . . ?
C9 C8 C7 118.4(5) . . ?
C9 C8 H8 120.8 . . ?
C8 C9 H9 120.1 . . ?
C8 C9 C10 119.8(5) . . ?
C10 C9 H9 120.1 . . ?
C9 C10 H10 120.6 . . ?
C11 C10 C9 118.7(5) . . ?
C11 C10 H10 120.6 . . ?
N3 C11 C10 121.3(5) . . ?
N3 C11 C12 115.9(5) . . ?
C10 C11 C12 122.7(5) . . ?
N2 C12 C11 109.6(4) . . ?
N2 C12 H12A 109.7 . . ?
N2 C12 H12B 109.7 . . ?
C11 C12 H12A 109.7 . . ?
C11 C12 H12B 109.7 . . ?
H12A C12 H12B 108.2 . . ?
N2 C13 H13A 109.3 . . ?
N2 C13 H13B 109.3 . . ?
N2 C13 C14 111.5(5) . . ?
H13A C13 H13B 108.0 . . ?
C14 C13 H13A 109.3 . . ?
C14 C13 H13B 109.3 . . ?
N1 C14 C13 115.9(5) . . ?
N1 C14 C15 120.9(6) . . ?
C15 C14 C13 123.1(6) . . ?
C14 C15 H15 120.1 . . ?
C14 C15 C16 119.8(6) . . ?
C16 C15 H15 120.1 . . ?
C15 C16 H16 120.4 . . ?
C17 C16 C15 119.2(6) . . ?
C17 C16 H16 120.4 . . ?
C16 C17 H17 120.4 . . ?
C18 C17 C16 119.2(6) . . ?
C18 C17 H17 120.4 . . ?
N1 C18 C17 122.0(6) . . ?
N1 C18 H18 119.0 . . ?
C17 C18 H18 119.0 . . ?
N2 C19 H19A 108.1 . . ?
N2 C19 H19B 108.1 . . ?
N2 C19 C20 116.7(4) . . ?
H19A C19 H19B 107.3 . . ?
C20 C19 H19A 108.1 . . ?
C20 C19 H19B 108.1 . . ?
C19 C20 H20A 110.3 . . ?
C19 C20 H20B 110.3 . . ?
H20A C20 H20B 108.5 . . ?
C21 C20 C19 107.3(4) . . ?
C21 C20 H20A 110.3 . . ?
C21 C20 H20B 110.3 . . ?
N4 C21 C20 116.2(4) . . ?
N4 C21 H21A 108.2 . . ?
N4 C21 H21B 108.2 . . ?
C20 C21 H21A 108.2 . . ?
C20 C21 H21B 108.2 . . ?
H21A C21 H21B 107.4 . . ?
N4 C22 H22A 109.7 . . ?
N4 C22 H22B 109.7 . . ?
N4 C22 C23 109.8(5) . . ?
H22A C22 H22B 108.2 . . ?
C23 C22 H22A 109.7 . . ?
C23 C22 H22B 109.7 . . ?
N6 C23 C22 114.8(5) . . ?
N6 C23 C24 121.8(6) . . ?
C24 C23 C22 123.2(6) . . ?
C23 C24 H24 121.2 . . ?
C23 C24 C25 117.6(7) . . ?
C25 C24 H24 121.2 . . ?
C24 C25 H25 119.8 . . ?
C26 C25 C24 120.5(6) . . ?
C26 C25 H25 119.8 . . ?
C25 C26 H26 120.6 . . ?
C25 C26 C27 118.8(7) . . ?
C27 C26 H26 120.6 . . ?
N6 C27 C26 121.8(7) . . ?
N6 C27 H27 119.1 . . ?
C26 C27 H27 119.1 . . ?
N4 C28 H28A 109.6 . . ?
N4 C28 H28B 109.6 . . ?
N4 C28 C29 110.4(5) . . ?
H28A C28 H28B 108.1 . . ?
C29 C28 H28A 109.6 . . ?
C29 C28 H28B 109.6 . . ?
N5 C29 C28 115.5(5) . . ?
N5 C29 C30 120.6(6) . . ?
C30 C29 C28 123.8(6) . . ?
C29 C30 H30 120.4 . . ?
C31 C30 C29 119.2(6) . . ?
C31 C30 H30 120.4 . . ?
C30 C31 H31 120.1 . . ?
C30 C31 C32 119.8(6) . . ?
C32 C31 H31 120.1 . . ?
C31 C32 H32 120.6 . . ?
C33 C32 C31 118.8(6) . . ?
C33 C32 H32 120.6 . . ?
N5 C33 C32 121.7(6) . . ?
N5 C33 H33 119.2 . . ?
C32 C33 H33 119.2 . . ?

loop_
_geom_bond_atom_site_label_1
_geom_bond_atom_site_label_2
_geom_bond_distance
_geom_bond_site_symmetry_2
_geom_bond_publ_flag
Cu1 N1 1.978(5) . ?
Cu1 N2 2.033(5) . ?
Cu1 N3 1.982(5) . ?
Cu1 O1 2.403(4) . ?
Cu1 O3 1.957(4) . ?
Cu2 N4 2.062(5) . ?
Cu2 N5 1.977(5) . ?
Cu2 N6 1.981(5) . ?
Cu2 O2 2.203(4) . ?
Cu2 O6 2.006(4) 3 ?
S1 C2 1.734(6) . ?
S1 C5 1.732(6) . ?
Cl1 O7 1.423(7) . ?
Cl1 O8 1.61(4) . ?
Cl1 O9 1.358(10) . ?
Cl1 O10 1.502(12) . ?
Cl1 O11 1.406(10) . ?
Cl2 O12 1.433(5) . ?
Cl2 O13 1.430(4) . ?
Cl2 O14 1.429(5) . ?
Cl2 O15 1.427(5) . ?
N1 C14 1.363(8) . ?
N1 C18 1.345(7) . ?
N2 C12 1.494(7) . ?
N2 C13 1.495(7) . ?
N2 C19 1.495(7) . ?
N3 C7 1.342(7) . ?
N3 C11 1.355(7) . ?
N4 C21 1.500(7) . ?
N4 C22 1.507(7) . ?
N4 C28 1.495(7) . ?
N5 C29 1.356(8) . ?
N5 C33 1.346(7) . ?
N6 C23 1.340(8) . ?
N6 C27 1.343(8) . ?
O1 H1A 0.8698 . ?
O1 H1B 0.8695 . ?
O2 H2A 0.815(10) . ?
O2 H2B 0.818(10) . ?
O3 C1 1.276(7) . ?
O4 C1 1.247(7) . ?
O5 C6 1.251(7) . ?
O6 C6 1.284(7) . ?
O8 O9 1.46(3) . ?
O8 O11 1.66(4) . ?
O16 H16A 0.8501 . ?
O16 H16B 0.8502 . ?
O17 H17A 0.850(7) 3 ?
O17 H17A 0.850(7) . ?
C1 C2 1.482(8) . ?
C2 C3 1.363(8) . ?
C3 H3 0.9500 . ?
C3 C4 1.405(8) . ?
C4 H4 0.9500 . ?
C4 C5 1.362(8) . ?
C5 C6 1.480(8) . ?
C7 H7 0.9500 . ?
C7 C8 1.382(8) . ?
C8 H8 0.9500 . ?
C8 C9 1.380(9) . ?
C9 H9 0.9500 . ?
C9 C10 1.394(9) . ?
C10 H10 0.9500 . ?
C10 C11 1.384(8) . ?
C11 C12 1.505(8) . ?
C12 H12A 0.9900 . ?
C12 H12B 0.9900 . ?
C13 H13A 0.9900 . ?
C13 H13B 0.9900 . ?
C13 C14 1.500(8) . ?
C14 C15 1.375(8) . ?
C15 H15 0.9500 . ?
C15 C16 1.378(9) . ?
C16 H16 0.9500 . ?
C16 C17 1.376(10) . ?
C17 H17 0.9500 . ?
C17 C18 1.376(9) . ?
C18 H18 0.9500 . ?
C19 H19A 0.9900 . ?
C19 H19B 0.9900 . ?
C19 C20 1.530(7) . ?
C20 H20A 0.9900 . ?
C20 H20B 0.9900 . ?
C20 C21 1.522(8) . ?
C21 H21A 0.9900 . ?
C21 H21B 0.9900 . ?
C22 H22A 0.9900 . ?
C22 H22B 0.9900 . ?
C22 C23 1.513(9) . ?
C23 C24 1.391(9) . ?
C24 H24 0.9500 . ?
C24 C25 1.392(10) . ?
C25 H25 0.9500 . ?
C25 C26 1.361(10) . ?
C26 H26 0.9500 . ?
C26 C27 1.381(9) . ?
C27 H27 0.9500 . ?
C28 H28A 0.9900 . ?
C28 H28B 0.9900 . ?
C28 C29 1.498(8) . ?
C29 C30 1.389(8) . ?
C30 H30 0.9500 . ?
C30 C31 1.381(9) . ?
C31 H31 0.9500 . ?
C31 C32 1.383(9) . ?
C32 H32 0.9500 . ?
C32 C33 1.379(9) . ?
C33 H33 0.9500 . ?

loop_
_geom_torsion_atom_site_label_1
_geom_torsion_atom_site_label_2
_geom_torsion_atom_site_label_3
_geom_torsion_atom_site_label_4
_geom_torsion
_geom_torsion_site_symmetry_1
_geom_torsion_site_symmetry_2
_geom_torsion_site_symmetry_3
_geom_torsion_site_symmetry_4
_geom_torsion_publ_flag
Cu1 N1 C14 C13 -3.3(6) . . . . ?
Cu1 N1 C14 C15 174.0(4) . . . . ?
Cu1 N1 C18 C17 -173.5(4) . . . . ?
Cu1 N2 C12 C11 -35.2(5) . . . . ?
Cu1 N2 C13 C14 28.9(5) . . . . ?
Cu1 N2 C19 C20 -54.5(5) . . . . ?
Cu1 N3 C7 C8 178.4(4) . . . . ?
Cu1 N3 C11 C10 -179.1(4) . . . . ?
Cu1 N3 C11 C12 -2.3(6) . . . . ?
Cu1 O3 C1 O4 -12.0(7) . . . . ?
Cu1 O3 C1 C2 166.2(4) . . . . ?
Cu2 N4 C21 C20 75.2(5) . . . . ?
Cu2 N4 C22 C23 39.8(5) . . . . ?
Cu2 N4 C28 C29 -37.1(5) . . . . ?
Cu2 N5 C29 C28 -1.2(6) . . . . ?
Cu2 N5 C29 C30 -177.4(4) . . . . ?
Cu2 N5 C33 C32 175.7(4) . . . . ?
Cu2 N6 C23 C22 11.7(6) . . . . ?
Cu2 N6 C23 C24 -173.6(4) . . . . ?
Cu2 N6 C27 C26 174.5(4) . . . . ?
Cu2 O6 C6 O5 -1.7(6) 3 . . . ?
Cu2 O6 C6 C5 177.3(4) 3 . . . ?
S1 C2 C3 C4 -1.1(6) . . . . ?
S1 C5 C6 O5 -167.3(4) . . . . ?
S1 C5 C6 O6 13.7(7) . . . . ?
N1 C14 C15 C16 0.4(9) . . . . ?
N2 C13 C14 N1 -17.9(7) . . . . ?
N2 C13 C14 C15 164.9(5) . . . . ?
N2 C19 C20 C21 -170.8(5) . . . . ?
N3 C7 C8 C9 0.5(8) . . . . ?
N3 C11 C12 N2 25.9(6) . . . . ?
N4 C22 C23 N6 -36.3(7) . . . . ?
N4 C22 C23 C24 149.1(5) . . . . ?
N4 C28 C29 N5 27.0(7) . . . . ?
N4 C28 C29 C30 -156.9(5) . . . . ?
N5 C29 C30 C31 1.8(8) . . . . ?
N6 C23 C24 C25 -1.3(9) . . . . ?
O3 C1 C2 S1 170.2(4) . . . . ?
O3 C1 C2 C3 -14.8(8) . . . . ?
O4 C1 C2 S1 -11.5(7) . . . . ?
O4 C1 C2 C3 163.4(6) . . . . ?
O7 Cl1 O8 O9 -106.2(10) . . . . ?
O7 Cl1 O8 O11 107.5(8) . . . . ?
O7 Cl1 O9 O8 95.5(15) . . . . ?
O7 Cl1 O11 O8 -98.3(15) . . . . ?
O9 Cl1 O8 O11 -146.3(15) . . . . ?
O9 Cl1 O11 O8 31.7(15) . . . . ?
O9 O8 O11 Cl1 -26.2(11) . . . . ?
O10 Cl1 O8 O9 71(3) . . . . ?
O10 Cl1 O8 O11 -75(3) . . . . ?
O10 Cl1 O9 O8 -147.9(16) . . . . ?
O10 Cl1 O11 O8 148.2(15) . . . . ?
O11 Cl1 O8 O9 146.3(15) . . . . ?
O11 Cl1 O9 O8 -34.5(16) . . . . ?
O11 O8 O9 Cl1 25.7(11) . . . . ?
C1 C2 C3 C4 -176.5(5) . . . . ?
C2 S1 C5 C4 -0.5(4) . . . . ?
C2 S1 C5 C6 -176.5(5) . . . . ?
C2 C3 C4 C5 0.8(7) . . . . ?
C3 C4 C5 S1 -0.1(6) . . . . ?
C3 C4 C5 C6 175.7(5) . . . . ?
C4 C5 C6 O5 17.3(9) . . . . ?
C4 C5 C6 O6 -161.7(5) . . . . ?
C5 S1 C2 C1 176.6(5) . . . . ?
C5 S1 C2 C3 0.9(4) . . . . ?
C7 N3 C11 C10 -0.9(8) . . . . ?
C7 N3 C11 C12 176.0(5) . . . . ?
C7 C8 C9 C10 -0.9(8) . . . . ?
C8 C9 C10 C11 0.4(8) . . . . ?
C9 C10 C11 N3 0.5(8) . . . . ?
C9 C10 C11 C12 -176.1(5) . . . . ?
C10 C11 C12 N2 -157.3(5) . . . . ?
C11 N3 C7 C8 0.4(8) . . . . ?
C12 N2 C13 C14 145.0(5) . . . . ?
C12 N2 C19 C20 -171.3(5) . . . . ?
C13 N2 C12 C11 -151.7(5) . . . . ?
C13 N2 C19 C20 64.9(6) . . . . ?
C13 C14 C15 C16 177.5(6) . . . . ?
C14 N1 C18 C17 -0.4(8) . . . . ?
C14 C15 C16 C17 -0.5(9) . . . . ?
C15 C16 C17 C18 0.1(9) . . . . ?
C16 C17 C18 N1 0.3(9) . . . . ?
C18 N1 C14 C13 -177.3(5) . . . . ?
C18 N1 C14 C15 0.0(8) . . . . ?
C19 N2 C12 C11 84.9(5) . . . . ?
C19 N2 C13 C14 -93.2(5) . . . . ?
C19 C20 C21 N4 -177.5(5) . . . . ?
C21 N4 C22 C23 -84.5(5) . . . . ?
C21 N4 C28 C29 90.5(5) . . . . ?
C22 N4 C21 C20 -169.3(5) . . . . ?
C22 N4 C28 C29 -147.7(5) . . . . ?
C22 C23 C24 C25 173.0(6) . . . . ?
C23 N6 C27 C26 0.4(9) . . . . ?
C23 C24 C25 C26 -0.3(10) . . . . ?
C24 C25 C26 C27 1.9(10) . . . . ?
C25 C26 C27 N6 -2.0(9) . . . . ?
C27 N6 C23 C22 -173.4(5) . . . . ?
C27 N6 C23 C24 1.2(8) . . . . ?
C28 N4 C21 C20 -45.4(6) . . . . ?
C28 N4 C22 C23 151.6(5) . . . . ?
C28 C29 C30 C31 -174.0(6) . . . . ?
C29 N5 C33 C32 0.0(8) . . . . ?
C29 C30 C31 C32 -1.4(9) . . . . ?
C30 C31 C32 C33 0.2(9) . . . . ?
C31 C32 C33 N5 0.5(9) . . . . ?
C33 N5 C29 C28 175.0(5) . . . . ?
C33 N5 C29 C30 -1.2(8) . . . . ?
